data_7238293
loop_
_publ_author_name
'Saad, Ali'
'Jeannin, Olivier'
'Fourmigu\'e, Marc'

_publ_section_title
;
 Helical organization of chiral binaphthyl tetrathiafulvalene primary
 amides through hydrogen bonding interactions
;
_journal_issue 11
_journal_name_full CrystEngComm
_journal_page_first 3866
_journal_paper_doi 10.1039/c004320f
_journal_volume 12
_journal_year 2010
_chemical_formula_moiety 'C30 H20 N2 O4 S4, 2(C2 H6 O S)'
_chemical_formula_sum 'C34 H32 N2 O6 S6'
_chemical_formula_weight 756.98
_space_group_IT_number 4
_space_group_name_Hall 'P 2yb'
_space_group_name_H-M_alt 'P 1 21 1'
_symmetry_cell_setting monoclinic
_symmetry_space_group_name_Hall 'P 2yb'
_symmetry_space_group_name_H-M 'P 1 21 1'
_atom_sites_solution_hydrogens geom
_atom_sites_solution_primary direct
_atom_sites_solution_secondary difmap
_audit_creation_method SHELXL-97
_cell_angle_alpha 90.00
_cell_angle_beta 104.035(6)
_cell_angle_gamma 90.00
_cell_formula_units_Z 2
_cell_length_a 11.4261(6)
_cell_length_b 8.1962(4)
_cell_length_c 19.7771(8)
_cell_measurement_reflns_used 4151
_cell_measurement_temperature 293(2)
_cell_measurement_theta_max 27.49
_cell_measurement_theta_min 3.57
_cell_volume 1796.85(16)
_computing_cell_refinement 'Dirax/lsq (Duisenberg & Schreurs, 1989-2000)'
_computing_data_collection 'Collect (Bruker AXS BV, 1997-2004)'
_computing_data_reduction 'EvalCCD (Duisenberg & Schreurs 1990-2000)'
_computing_molecular_graphics 'Ortep-3 for Windows (Farrugia, 1997)'
_computing_publication_material 'WinGX publication routines (Farrugia, 1999)'
_computing_structure_refinement 'SHELXL-97 (Sheldrick, 1997)'
_computing_structure_solution 'SIR92 (Altomare et al., 1993)'
_diffrn_ambient_temperature 293(2)
_diffrn_detector_area_resol_mean 9
_diffrn_measured_fraction_theta_full 0.987
_diffrn_measured_fraction_theta_max 0.987
_diffrn_measurement_device '95mm CCD camera on \k-goniostat'
_diffrn_measurement_device_type KappaCCD
_diffrn_measurement_method CCD
_diffrn_radiation_monochromator 'horizonally mounted graphite crystal'
_diffrn_radiation_source 'fine-focus sealed tube'
_diffrn_radiation_type MoK\a
_diffrn_radiation_wavelength 0.71073
_diffrn_reflns_av_R_equivalents 0.0579
_diffrn_reflns_av_sigmaI/netI 0.0814
_diffrn_reflns_limit_h_max 14
_diffrn_reflns_limit_h_min -12
_diffrn_reflns_limit_k_max 9
_diffrn_reflns_limit_k_min -10
_diffrn_reflns_limit_l_max 25
_diffrn_reflns_limit_l_min -25
_diffrn_reflns_number 19111
_diffrn_reflns_theta_full 27.50
_diffrn_reflns_theta_max 27.50
_diffrn_reflns_theta_min 3.57
_exptl_absorpt_coefficient_mu 0.427
_exptl_absorpt_correction_T_max 0.547599
_exptl_absorpt_correction_T_min 0.362652
_exptl_absorpt_correction_type multi-scan
_exptl_absorpt_process_details
;
[Sheldrick, G.M. (2002). SADABS Bruker AXS Inc., Madison, Wisconsin, USA]
;
_exptl_crystal_colour red
_exptl_crystal_density_diffrn 1.399
_exptl_crystal_density_method 'not measured'
_exptl_crystal_description prism
_exptl_crystal_F_000 788
_exptl_crystal_size_max 0.3
_exptl_crystal_size_mid 0.1
_exptl_crystal_size_min 0.05
_refine_diff_density_max 0.420
_refine_diff_density_min -0.423
_refine_diff_density_rms 0.061
_refine_ls_abs_structure_details 'Flack H D (1983), Acta Cryst. A39, 876-881'
_refine_ls_abs_structure_Flack 0.06(8)
_refine_ls_extinction_method none
_refine_ls_goodness_of_fit_ref 1.037
_refine_ls_hydrogen_treatment constr
_refine_ls_matrix_type full
_refine_ls_number_parameters 447
_refine_ls_number_reflns 7744
_refine_ls_number_restraints 5
_refine_ls_restrained_S_all 1.037
_refine_ls_R_factor_all 0.0954
_refine_ls_R_factor_gt 0.0525
_refine_ls_shift/su_max 0.000
_refine_ls_shift/su_mean 0.000
_refine_ls_structure_factor_coef Fsqd
_refine_ls_weighting_details 'calc w=1/[\s^2^(Fo^2^)+(0.0366P)^2^+0.9227P] where P=(Fo^2^+2Fc^2^)/3'
_refine_ls_weighting_scheme calc
_refine_ls_wR_factor_gt 0.1040
_refine_ls_wR_factor_ref 0.1208
_reflns_number_gt 5328
_reflns_number_total 7744
_reflns_threshold_expression >2sigma(I)
_cod_data_source_file c004320f.txt
_cod_data_source_block AST186
_cod_original_cell_volume 1796.85(15)
_cod_original_sg_symbol_Hall ' P 2yb'
_cod_original_sg_symbol_H-M P21
_cod_database_code 7238293

loop_
_symmetry_equiv_pos_as_xyz
'x, y, z'
'-x, y+1/2, -z'

loop_
_atom_site_label
_atom_site_type_symbol
_atom_site_fract_x
_atom_site_fract_y
_atom_site_fract_z
_atom_site_U_iso_or_equiv
_atom_site_adp_type
_atom_site_occupancy
_atom_site_symmetry_multiplicity
_atom_site_calc_flag
_atom_site_refinement_flags
_atom_site_disorder_assembly
_atom_site_disorder_group
S1 S 1.08828(8) 1.05531(12) 0.40247(5) 0.0382(2) Uani 1 1 d . . .
S2 S 1.08293(9) 0.76012(13) 0.48763(6) 0.0473(3) Uani 1 1 d . . .
S3 S 0.79654(9) 0.72686(12) 0.42642(6) 0.0414(3) Uani 1 1 d . . .
S4 S 0.79024(9) 1.03952(12) 0.35206(5) 0.0374(2) Uani 1 1 d . . .
O1 O 1.4313(2) 0.9337(3) 0.43931(17) 0.0488(8) Uani 1 1 d . . .
O2 O 1.3977(2) 0.7897(3) 0.57312(15) 0.0455(7) Uani 1 1 d . . .
O3 O 0.4899(2) 0.6343(3) 0.29517(14) 0.0375(6) Uani 1 1 d . . .
O4 O 0.5335(2) 0.9463(3) 0.21864(13) 0.0402(7) Uani 1 1 d . . .
N1 N 1.3477(3) 1.1797(4) 0.4119(2) 0.0530(10) Uani 1 1 d . . .
H1A H 1.4141 1.2203 0.4063 0.064 Uiso 1 1 calc R . .
H1B H 1.2843 1.2398 0.4058 0.064 Uiso 1 1 calc R . .
N2 N 1.3425(3) 0.5828(4) 0.49642(18) 0.0416(8) Uani 1 1 d . . .
H2A H 1.3995 0.5196 0.5180 0.050 Uiso 1 1 calc R . .
H2B H 1.2926 0.5496 0.4591 0.050 Uiso 1 1 calc R . .
C1 C 0.9992(3) 0.9027(5) 0.4276(2) 0.0346(9) Uani 1 1 d . . .
C2 C 1.2265(3) 0.9596(4) 0.4402(2) 0.0322(8) Uani 1 1 d . . .
C3 C 1.2232(3) 0.8259(5) 0.4795(2) 0.0321(9) Uani 1 1 d . . .
C4 C 1.3431(3) 1.0242(5) 0.4300(2) 0.0343(8) Uani 1 1 d . . .
C5 C 1.3315(3) 0.7316(5) 0.5207(2) 0.0339(8) Uani 1 1 d . . .
C6 C 0.8792(3) 0.8925(5) 0.4051(2) 0.0344(9) Uani 1 1 d . . .
C7 C 0.6586(3) 0.7822(4) 0.36953(19) 0.0303(8) Uani 1 1 d . . .
C8 C 0.6560(3) 0.9266(4) 0.33643(19) 0.0317(8) Uani 1 1 d . . .
C9 C 0.5560(4) 0.6649(5) 0.36574(19) 0.0350(9) Uani 1 1 d . . .
H9A H 0.5875 0.5626 0.3873 0.042 Uiso 1 1 calc R . .
H9B H 0.5015 0.7092 0.3918 0.042 Uiso 1 1 calc R . .
C10 C 0.5458(3) 1.0001(5) 0.28979(19) 0.0355(9) Uani 1 1 d . . .
H10A H 0.4750 0.9680 0.3055 0.043 Uiso 1 1 calc R . .
H10B H 0.5516 1.1182 0.2919 0.043 Uiso 1 1 calc R . .
C11 C 0.5523(3) 0.5745(5) 0.2491(2) 0.0352(9) Uani 1 1 d . . .
C12 C 0.6509(4) 0.4678(5) 0.2694(2) 0.0474(11) Uani 1 1 d . . .
H12 H 0.6767 0.4342 0.3156 0.057 Uiso 1 1 calc R . .
C13 C 0.7083(5) 0.4143(6) 0.2208(3) 0.0569(13) Uani 1 1 d . . .
H13 H 0.7746 0.3455 0.2344 0.068 Uiso 1 1 calc R . .
C14 C 0.6693(5) 0.4608(5) 0.1504(2) 0.0520(12) Uani 1 1 d . . .
C15 C 0.7356(5) 0.4130(7) 0.0999(3) 0.0682(15) Uani 1 1 d . . .
H15 H 0.8045 0.3489 0.1134 0.082 Uiso 1 1 calc R . .
C16 C 0.6966(6) 0.4621(7) 0.0330(3) 0.0763(17) Uani 1 1 d . . .
H16 H 0.7385 0.4288 0.0005 0.092 Uiso 1 1 calc R . .
C17 C 0.5947(5) 0.5619(8) 0.0113(3) 0.0710(15) Uani 1 1 d . . .
H17 H 0.5702 0.5950 -0.0350 0.085 Uiso 1 1 calc R . .
C18 C 0.5314(5) 0.6105(6) 0.0581(2) 0.0578(13) Uani 1 1 d . . .
H18 H 0.4632 0.6754 0.0433 0.069 Uiso 1 1 calc R . .
C19 C 0.5680(4) 0.5636(5) 0.1288(2) 0.0446(10) Uani 1 1 d . . .
C20 C 0.5086(4) 0.6206(5) 0.1803(2) 0.0411(10) Uani 1 1 d . . .
C21 C 0.4044(4) 0.7347(5) 0.16216(19) 0.0400(9) Uani 1 1 d . . .
C22 C 0.2866(4) 0.6822(6) 0.1261(2) 0.0488(11) Uani 1 1 d . . .
C23 C 0.2636(5) 0.5181(7) 0.1031(2) 0.0665(14) Uani 1 1 d . . .
H23 H 0.3266 0.4433 0.1104 0.080 Uiso 1 1 calc R . .
C24 C 0.1488(6) 0.4696(9) 0.0703(3) 0.086(2) Uani 1 1 d . . .
H24 H 0.1349 0.3616 0.0562 0.103 Uiso 1 1 calc R . .
C25 C 0.0540(6) 0.5782(10) 0.0578(3) 0.091(2) Uani 1 1 d . . .
H25 H -0.0225 0.5435 0.0342 0.109 Uiso 1 1 calc R . .
C26 C 0.0713(4) 0.7377(9) 0.0800(2) 0.0721(16) Uani 1 1 d . . .
H26 H 0.0061 0.8090 0.0726 0.087 Uiso 1 1 calc R . .
C27 C 0.1888(4) 0.7940(7) 0.1142(2) 0.0514(12) Uani 1 1 d . . .
C28 C 0.2090(4) 0.9533(7) 0.1384(2) 0.0593(13) Uani 1 1 d . . .
H28 H 0.1446 1.0259 0.1311 0.071 Uiso 1 1 calc R . .
C29 C 0.3218(4) 1.0059(6) 0.1728(2) 0.0528(11) Uani 1 1 d . . .
H29 H 0.3340 1.1133 0.1881 0.063 Uiso 1 1 calc R . .
C30 C 0.4195(4) 0.8943(5) 0.1848(2) 0.0412(10) Uani 1 1 d . . .
S1A S 0.82423(16) 0.01320(19) 0.17230(8) 0.0771(4) Uani 1 1 d . A 1
O1A O 0.9342(4) 0.0632(7) 0.1548(3) 0.1274(19) Uani 1 1 d . A 1
C1A C 0.8490(7) -0.1819(7) 0.2102(3) 0.095(2) Uani 1 1 d . A 1
H1A1 H 0.9034 -0.1736 0.2554 0.142 Uiso 1 1 calc R A 1
H1A2 H 0.8834 -0.2516 0.1811 0.142 Uiso 1 1 calc R A 1
H1A3 H 0.7737 -0.2268 0.2147 0.142 Uiso 1 1 calc R A 1
C2A C 0.7254(7) -0.0425(9) 0.0928(4) 0.105(2) Uani 1 1 d . A 1
H2A1 H 0.7027 0.0529 0.0645 0.158 Uiso 1 1 calc R A 1
H2A2 H 0.6546 -0.0925 0.1017 0.158 Uiso 1 1 calc R A 1
H2A3 H 0.7650 -0.1185 0.0688 0.158 Uiso 1 1 calc R A 1
S1C S 0.09975(17) 0.5144(3) 0.31361(10) 0.0736(6) Uani 0.764(3) 1 d PD B 1
O1C O 0.1746(6) 0.4400(13) 0.3785(2) 0.063(2) Uani 0.764(3) 1 d PD B 1
C1C C 0.1850(13) 0.6757(14) 0.2857(8) 0.087(3) Uani 0.764(3) 1 d PD B 1
H1C1 H 0.2061 0.7563 0.3218 0.130 Uiso 0.764(3) 1 calc PR B 1
H1C2 H 0.1370 0.7253 0.2442 0.130 Uiso 0.764(3) 1 calc PR B 1
H1C3 H 0.2571 0.6311 0.2762 0.130 Uiso 0.764(3) 1 calc PR B 1
C2C C 0.1024(17) 0.3761(17) 0.2431(5) 0.189(8) Uani 0.764(3) 1 d PD B 1
H2C1 H 0.0601 0.2778 0.2488 0.284 Uiso 0.764(3) 1 calc PR B 1
H2C2 H 0.1845 0.3504 0.2434 0.284 Uiso 0.764(3) 1 calc PR B 1
H2C3 H 0.0640 0.4266 0.1995 0.284 Uiso 0.764(3) 1 calc PR B 1
S1D S 0.1894(6) 0.4782(8) 0.2919(3) 0.0736(6) Uani 0.236(3) 1 d PD B 2
O1D O 0.211(3) 0.452(5) 0.3684(6) 0.063(2) Uani 0.236(3) 1 d PD B 2
C1D C 0.151(6) 0.696(6) 0.297(3) 0.087(3) Uani 0.236(3) 1 d P B 2
H1D1 H 0.2162 0.7508 0.3290 0.130 Uiso 0.236(3) 1 calc PR B 2
H1D2 H 0.0790 0.7053 0.3141 0.130 Uiso 0.236(3) 1 calc PR B 2
H1D3 H 0.1377 0.7449 0.2521 0.130 Uiso 0.236(3) 1 calc PR B 2
C2D C 0.0325(18) 0.422(7) 0.263(2) 0.189(8) Uani 0.236(3) 1 d PD B 2
H2D1 H 0.0242 0.3066 0.2702 0.284 Uiso 0.236(3) 1 calc PR B 2
H2D2 H 0.0034 0.4470 0.2148 0.284 Uiso 0.236(3) 1 calc PR B 2
H2D3 H -0.0135 0.4808 0.2898 0.284 Uiso 0.236(3) 1 calc PR B 2

loop_
_atom_site_aniso_label
_atom_site_aniso_U_11
_atom_site_aniso_U_22
_atom_site_aniso_U_33
_atom_site_aniso_U_23
_atom_site_aniso_U_13
_atom_site_aniso_U_12
S1 0.0254(5) 0.0377(5) 0.0497(6) 0.0089(4) 0.0059(4) -0.0004(4)
S2 0.0230(5) 0.0517(7) 0.0660(8) 0.0243(5) 0.0083(5) 0.0014(4)
S3 0.0269(5) 0.0417(6) 0.0512(7) 0.0157(5) 0.0010(4) -0.0011(4)
S4 0.0285(5) 0.0344(5) 0.0457(6) 0.0064(4) 0.0022(4) -0.0023(4)
O1 0.0283(16) 0.0385(16) 0.085(2) -0.0048(14) 0.0232(16) 0.0000(12)
O2 0.0318(16) 0.0420(16) 0.0554(18) -0.0115(14) -0.0034(14) 0.0033(12)
O3 0.0308(16) 0.0438(15) 0.0363(15) -0.0053(11) 0.0053(12) -0.0031(11)
O4 0.0327(16) 0.0463(16) 0.0392(16) -0.0015(12) 0.0042(13) -0.0044(12)
N1 0.031(2) 0.039(2) 0.093(3) 0.0168(19) 0.023(2) 0.0005(15)
N2 0.037(2) 0.0320(19) 0.049(2) -0.0053(14) -0.0025(16) 0.0054(14)
C1 0.026(2) 0.033(2) 0.044(2) 0.0033(17) 0.0056(18) 0.0005(16)
C2 0.028(2) 0.0296(19) 0.040(2) -0.0072(16) 0.0110(17) -0.0007(15)
C3 0.022(2) 0.034(2) 0.039(2) 0.0008(16) 0.0051(17) 0.0033(15)
C4 0.030(2) 0.033(2) 0.043(2) -0.0053(17) 0.0120(17) -0.0064(16)
C5 0.027(2) 0.032(2) 0.044(2) -0.0005(18) 0.0100(18) 0.0020(16)
C6 0.028(2) 0.037(2) 0.039(2) 0.0049(16) 0.0079(18) -0.0008(16)
C7 0.0227(19) 0.035(2) 0.032(2) -0.0004(15) 0.0038(16) 0.0031(15)
C8 0.022(2) 0.034(2) 0.036(2) -0.0032(16) 0.0000(16) 0.0017(15)
C9 0.033(2) 0.036(2) 0.034(2) -0.0031(16) 0.0038(18) -0.0048(16)
C10 0.029(2) 0.034(2) 0.039(2) 0.0011(16) 0.0007(17) 0.0032(16)
C11 0.031(2) 0.038(2) 0.037(2) -0.0062(16) 0.0075(17) -0.0086(16)
C12 0.057(3) 0.037(2) 0.048(3) 0.0016(19) 0.012(2) 0.007(2)
C13 0.064(3) 0.043(3) 0.067(3) -0.001(2) 0.022(3) 0.015(2)
C14 0.063(3) 0.041(3) 0.056(3) -0.014(2) 0.021(2) 0.001(2)
C15 0.075(4) 0.070(3) 0.068(4) -0.019(3) 0.033(3) 0.005(3)
C16 0.096(5) 0.080(4) 0.065(4) -0.025(3) 0.044(4) -0.010(3)
C17 0.083(4) 0.086(4) 0.047(3) -0.014(3) 0.021(3) -0.016(3)
C18 0.053(3) 0.078(3) 0.043(3) -0.009(2) 0.012(2) -0.009(2)
C19 0.052(3) 0.043(2) 0.041(2) -0.0134(19) 0.015(2) -0.012(2)
C20 0.039(2) 0.039(2) 0.045(2) -0.0049(18) 0.009(2) -0.0078(18)
C21 0.035(2) 0.053(3) 0.030(2) -0.0004(18) 0.0043(17) -0.0035(19)
C22 0.041(3) 0.072(3) 0.032(2) -0.001(2) 0.005(2) -0.012(2)
C23 0.061(3) 0.082(4) 0.051(3) -0.009(3) 0.004(2) -0.028(3)
C24 0.075(4) 0.107(5) 0.065(4) -0.019(3) -0.001(3) -0.043(4)
C25 0.051(4) 0.145(7) 0.066(4) -0.008(4) -0.005(3) -0.040(4)
C26 0.035(3) 0.128(5) 0.049(3) 0.007(3) 0.002(2) -0.013(3)
C27 0.034(3) 0.084(4) 0.032(2) 0.013(2) -0.0004(19) -0.007(2)
C28 0.034(3) 0.087(4) 0.053(3) 0.016(3) 0.004(2) 0.013(2)
C29 0.043(3) 0.064(3) 0.048(3) 0.009(2) 0.006(2) 0.011(2)
C30 0.030(2) 0.057(3) 0.034(2) 0.0021(18) 0.0019(18) -0.0020(19)
S1A 0.0886(11) 0.0627(9) 0.0775(10) -0.0067(7) 0.0152(8) 0.0047(8)
O1A 0.072(3) 0.116(4) 0.191(5) 0.023(4) 0.027(3) -0.020(3)
C1A 0.128(6) 0.064(4) 0.093(5) -0.003(3) 0.026(4) 0.024(4)
C2A 0.109(6) 0.096(5) 0.092(5) 0.006(4) -0.013(4) -0.031(4)
S1C 0.0565(11) 0.0930(14) 0.0640(11) 0.0203(10) 0.0001(8) 0.0003(10)
O1C 0.067(6) 0.053(3) 0.058(2) 0.004(2) -0.010(2) 0.000(4)
C1C 0.107(12) 0.089(6) 0.073(7) 0.003(5) 0.040(5) -0.006(6)
C2C 0.36(2) 0.145(12) 0.049(7) -0.029(6) 0.018(9) -0.088(15)
S1D 0.0565(11) 0.0930(14) 0.0640(11) 0.0203(10) 0.0001(8) 0.0003(10)
O1D 0.067(6) 0.053(3) 0.058(2) 0.004(2) -0.010(2) 0.000(4)
C1D 0.107(12) 0.089(6) 0.073(7) 0.003(5) 0.040(5) -0.006(6)
C2D 0.36(2) 0.145(12) 0.049(7) -0.029(6) 0.018(9) -0.088(15)

loop_
_atom_type_symbol
_atom_type_description
_atom_type_scat_dispersion_real
_atom_type_scat_dispersion_imag
_atom_type_scat_source
C C 0.0033 0.0016 'International Tables Vol C Tables 4.2.6.8 and 6.1.1.4'
H H 0.0000 0.0000 'International Tables Vol C Tables 4.2.6.8 and 6.1.1.4'
N N 0.0061 0.0033 'International Tables Vol C Tables 4.2.6.8 and 6.1.1.4'
O O 0.0106 0.0060 'International Tables Vol C Tables 4.2.6.8 and 6.1.1.4'
S S 0.1246 0.1234 'International Tables Vol C Tables 4.2.6.8 and 6.1.1.4'

loop_
_geom_angle_atom_site_label_1
_geom_angle_atom_site_label_2
_geom_angle_atom_site_label_3
_geom_angle
C1 S1 C2 94.87(18)
C3 S2 C1 95.37(18)
C7 S3 C6 95.58(18)
C6 S4 C8 95.64(18)
C11 O3 C9 118.0(3)
C30 O4 C10 115.0(3)
C4 N1 H1A 120.0
C4 N1 H1B 120.0
H1A N1 H1B 120.0
C5 N2 H2A 120.0
C5 N2 H2B 120.0
H2A N2 H2B 120.0
C6 C1 S1 124.6(3)
C6 C1 S2 121.6(3)
S1 C1 S2 113.8(2)
C3 C2 C4 121.1(4)
C3 C2 S1 117.3(3)
C4 C2 S1 121.6(3)
C2 C3 C5 126.1(3)
C2 C3 S2 117.5(3)
C5 C3 S2 116.3(3)
O1 C4 N1 122.3(4)
O1 C4 C2 119.5(3)
N1 C4 C2 118.2(4)
O2 C5 N2 124.9(4)
O2 C5 C3 120.9(3)
N2 C5 C3 114.2(4)
C1 C6 S4 123.7(3)
C1 C6 S3 122.3(3)
S4 C6 S3 114.0(2)
C8 C7 C9 127.6(3)
C8 C7 S3 116.6(3)
C9 C7 S3 115.7(3)
C7 C8 C10 124.7(3)
C7 C8 S4 117.5(3)
C10 C8 S4 117.8(3)
O3 C9 C7 112.3(3)
O3 C9 H9A 109.1
C7 C9 H9A 109.1
O3 C9 H9B 109.1
C7 C9 H9B 109.1
H9A C9 H9B 107.9
O4 C10 C8 110.1(3)
O4 C10 H10A 109.6
C8 C10 H10A 109.6
O4 C10 H10B 109.6
C8 C10 H10B 109.6
H10A C10 H10B 108.1
O3 C11 C20 115.6(4)
O3 C11 C12 122.8(4)
C20 C11 C12 121.6(4)
C13 C12 C11 119.3(4)
C13 C12 H12 120.4
C11 C12 H12 120.4
C12 C13 C14 121.3(4)
C12 C13 H13 119.3
C14 C13 H13 119.3
C13 C14 C19 120.1(4)
C13 C14 C15 121.1(5)
C19 C14 C15 118.8(5)
C16 C15 C14 119.5(6)
C16 C15 H15 120.2
C14 C15 H15 120.2
C15 C16 C17 121.6(5)
C15 C16 H16 119.2
C17 C16 H16 119.2
C18 C17 C16 120.0(5)
C18 C17 H17 120.0
C16 C17 H17 120.0
C17 C18 C19 120.9(5)
C17 C18 H18 119.6
C19 C18 H18 119.6
C14 C19 C18 119.1(4)
C14 C19 C20 118.4(4)
C18 C19 C20 122.5(4)
C11 C20 C19 119.3(4)
C11 C20 C21 119.1(4)
C19 C20 C21 121.6(4)
C30 C21 C22 118.5(4)
C30 C21 C20 119.2(4)
C22 C21 C20 122.2(4)
C27 C22 C23 118.6(4)
C27 C22 C21 119.8(4)
C23 C22 C21 121.6(5)
C24 C23 C22 120.4(6)
C24 C23 H23 119.8
C22 C23 H23 119.8
C23 C24 C25 121.1(6)
C23 C24 H24 119.4
C25 C24 H24 119.4
C24 C25 C26 120.7(5)
C24 C25 H25 119.7
C26 C25 H25 119.7
C25 C26 C27 120.2(6)
C25 C26 H26 119.9
C27 C26 H26 119.9
C28 C27 C22 119.3(4)
C28 C27 C26 121.7(5)
C22 C27 C26 118.9(5)
C29 C28 C27 121.6(5)
C29 C28 H28 119.2
C27 C28 H28 119.2
C28 C29 C30 119.1(5)
C28 C29 H29 120.4
C30 C29 H29 120.4
O4 C30 C21 118.6(4)
O4 C30 C29 119.6(4)
C21 C30 C29 121.7(4)
O1A S1A C1A 107.5(3)
O1A S1A C2A 105.5(4)
C1A S1A C2A 98.4(3)
S1A C1A H1A1 109.5
S1A C1A H1A2 109.5
H1A1 C1A H1A2 109.5
S1A C1A H1A3 109.5
H1A1 C1A H1A3 109.5
H1A2 C1A H1A3 109.5
S1A C2A H2A1 109.5
S1A C2A H2A2 109.5
H2A1 C2A H2A2 109.5
S1A C2A H2A3 109.5
H2A1 C2A H2A3 109.5
H2A2 C2A H2A3 109.5
O1C S1C C2C 107.2(7)
O1C S1C C1C 108.9(6)
C2C S1C C1C 96.4(6)
S1C C1C H1C1 109.5
S1C C1C H1C2 109.5
H1C1 C1C H1C2 109.5
S1C C1C H1C3 109.5
H1C1 C1C H1C3 109.5
H1C2 C1C H1C3 109.5
S1C C2C H2C1 109.5
S1C C2C H2C2 109.5
H2C1 C2C H2C2 109.5
S1C C2C H2C3 109.5
H2C1 C2C H2C3 109.5
H2C2 C2C H2C3 109.5
O1D S1D C2D 100.7(18)
O1D S1D C1D 93(2)
C2D S1D C1D 92(3)
S1D C1D H1D1 109.5
S1D C1D H1D2 109.5
H1D1 C1D H1D2 109.5
S1D C1D H1D3 109.5
H1D1 C1D H1D3 109.5
H1D2 C1D H1D3 109.5
S1D C2D H2D1 109.5
S1D C2D H2D2 109.5
H2D1 C2D H2D2 109.5
S1D C2D H2D3 109.5
H2D1 C2D H2D3 109.5
H2D2 C2D H2D3 109.5

loop_
_geom_bond_atom_site_label_1
_geom_bond_atom_site_label_2
_geom_bond_distance
S1 C1 1.758(4)
S1 C2 1.759(4)
S2 C3 1.735(4)
S2 C1 1.772(4)
S3 C7 1.759(4)
S3 C6 1.763(4)
S4 C6 1.751(4)
S4 C8 1.754(4)
O1 C4 1.229(5)
O2 C5 1.222(5)
O3 C11 1.376(4)
O3 C9 1.439(4)
O4 C30 1.380(5)
O4 C10 1.449(4)
N1 C4 1.328(5)
N1 H1A 0.8600
N1 H1B 0.8600
N2 C5 1.328(5)
N2 H2A 0.8600
N2 H2B 0.8600
C1 C6 1.338(5)
C2 C3 1.350(5)
C2 C4 1.491(5)
C3 C5 1.518(5)
C7 C8 1.349(5)
C7 C9 1.504(5)
C8 C10 1.496(5)
C9 H9A 0.9700
C9 H9B 0.9700
C10 H10A 0.9700
C10 H10B 0.9700
C11 C20 1.385(6)
C11 C12 1.405(6)
C12 C13 1.361(6)
C12 H12 0.9300
C13 C14 1.408(7)
C13 H13 0.9300
C14 C19 1.411(6)
C14 C15 1.446(6)
C15 C16 1.352(8)
C15 H15 0.9300
C16 C17 1.403(8)
C16 H16 0.9300
C17 C18 1.366(7)
C17 H17 0.9300
C18 C19 1.412(6)
C18 H18 0.9300
C19 C20 1.432(6)
C20 C21 1.488(6)
C21 C30 1.380(6)
C21 C22 1.428(6)
C22 C27 1.420(7)
C22 C23 1.424(7)
C23 C24 1.373(7)
C23 H23 0.9300
C24 C25 1.378(9)
C24 H24 0.9300
C25 C26 1.378(9)
C25 H25 0.9300
C26 C27 1.425(6)
C26 H26 0.9300
C27 C28 1.391(7)
C28 C29 1.373(7)
C28 H28 0.9300
C29 C30 1.418(6)
C29 H29 0.9300
S1A O1A 1.442(5)
S1A C1A 1.759(6)
S1A C2A 1.759(7)
C1A H1A1 0.9600
C1A H1A2 0.9600
C1A H1A3 0.9600
C2A H2A1 0.9600
C2A H2A2 0.9600
C2A H2A3 0.9600
S1C O1C 1.489(6)
S1C C2C 1.803(9)
S1C C1C 1.806(10)
C1C H1C1 0.9600
C1C H1C2 0.9600
C1C H1C3 0.9600
C2C H2C1 0.9600
C2C H2C2 0.9600
C2C H2C3 0.9600
S1D O1D 1.489(7)
S1D C2D 1.805(10)
S1D C1D 1.85(5)
C1D H1D1 0.9600
C1D H1D2 0.9600
C1D H1D3 0.9600
C2D H2D1 0.9600
C2D H2D2 0.9600
C2D H2D3 0.9600

loop_
_geom_torsion_atom_site_label_1
_geom_torsion_atom_site_label_2
_geom_torsion_atom_site_label_3
_geom_torsion_atom_site_label_4
_geom_torsion
C2 S1 C1 C6 -169.8(3)
C2 S1 C1 S2 10.9(2)
C3 S2 C1 C6 170.2(3)
C3 S2 C1 S1 -10.5(2)
C1 S1 C2 C3 -7.4(3)
C1 S1 C2 C4 173.4(3)
C4 C2 C3 C5 3.7(6)
S1 C2 C3 C5 -175.5(3)
C4 C2 C3 S2 -179.7(3)
S1 C2 C3 S2 1.1(4)
C1 S2 C3 C2 5.8(3)
C1 S2 C3 C5 -177.3(3)
C3 C2 C4 O1 21.3(5)
S1 C2 C4 O1 -159.5(3)
C3 C2 C4 N1 -157.8(4)
S1 C2 C4 N1 21.4(5)
C2 C3 C5 O2 70.8(5)
S2 C3 C5 O2 -105.9(4)
C2 C3 C5 N2 -112.1(4)
S2 C3 C5 N2 71.3(4)
S1 C1 C6 S4 -5.2(5)
S2 C1 C6 S4 174.0(2)
S1 C1 C6 S3 174.5(2)
S2 C1 C6 S3 -6.3(5)
C8 S4 C6 C1 171.9(3)
C8 S4 C6 S3 -7.8(2)
C7 S3 C6 C1 -171.3(3)
C7 S3 C6 S4 8.4(2)
C6 S3 C7 C8 -6.0(3)
C6 S3 C7 C9 176.2(3)
C9 C7 C8 C10 1.6(6)
S3 C7 C8 C10 -175.8(3)
C9 C7 C8 S4 179.0(3)
S3 C7 C8 S4 1.5(4)
C6 S4 C8 C7 3.9(3)
C6 S4 C8 C10 -178.6(3)
C11 O3 C9 C7 57.4(4)
C8 C7 C9 O3 47.6(5)
S3 C7 C9 O3 -134.9(3)
C30 O4 C10 C8 133.3(3)
C7 C8 C10 O4 -89.5(4)
S4 C8 C10 O4 93.2(3)
C9 O3 C11 C20 -149.1(3)
C9 O3 C11 C12 33.6(5)
O3 C11 C12 C13 -179.8(4)
C20 C11 C12 C13 3.0(6)
C11 C12 C13 C14 -1.3(7)
C12 C13 C14 C19 -0.7(7)
C12 C13 C14 C15 175.6(5)
C13 C14 C15 C16 -178.9(5)
C19 C14 C15 C16 -2.6(8)
C14 C15 C16 C17 1.5(9)
C15 C16 C17 C18 -0.7(9)
C16 C17 C18 C19 0.9(8)
C13 C14 C19 C18 179.2(4)
C15 C14 C19 C18 2.8(6)
C13 C14 C19 C20 1.2(6)
C15 C14 C19 C20 -175.2(4)
C17 C18 C19 C14 -2.0(7)
C17 C18 C19 C20 175.9(4)
O3 C11 C20 C19 -179.9(3)
C12 C11 C20 C19 -2.5(6)
O3 C11 C20 C21 3.0(5)
C12 C11 C20 C21 -179.6(4)
C14 C19 C20 C11 0.4(6)
C18 C19 C20 C11 -177.5(4)
C14 C19 C20 C21 177.4(4)
C18 C19 C20 C21 -0.5(6)
C11 C20 C21 C30 68.1(5)
C19 C20 C21 C30 -108.9(5)
C11 C20 C21 C22 -107.4(5)
C19 C20 C21 C22 75.5(5)
C30 C21 C22 C27 0.3(6)
C20 C21 C22 C27 175.9(4)
C30 C21 C22 C23 -178.1(4)
C20 C21 C22 C23 -2.5(6)
C27 C22 C23 C24 -0.2(7)
C21 C22 C23 C24 178.2(4)
C22 C23 C24 C25 1.1(8)
C23 C24 C25 C26 -2.0(9)
C24 C25 C26 C27 2.1(9)
C23 C22 C27 C28 177.9(4)
C21 C22 C27 C28 -0.5(6)
C23 C22 C27 C26 0.3(6)
C21 C22 C27 C26 -178.2(4)
C25 C26 C27 C28 -178.8(5)
C25 C26 C27 C22 -1.2(7)
C22 C27 C28 C29 0.8(7)
C26 C27 C28 C29 178.4(4)
C27 C28 C29 C30 -0.9(7)
C10 O4 C30 C21 -118.2(4)
C10 O4 C30 C29 63.0(5)
C22 C21 C30 O4 -179.0(3)
C20 C21 C30 O4 5.3(6)
C22 C21 C30 C29 -0.3(6)
C20 C21 C30 C29 -176.0(4)
C28 C29 C30 O4 179.3(4)
C28 C29 C30 C21 0.6(6)
